data_4312292
loop_
_publ_author_name
'Dohyun Moon'
'Jiheh Song'
'Beom Jin Kim'
'Byoung Jin Suh'
'Myoung Soo Lah'

_publ_contact_author_address
;
Department of Chemistry and Applied Chemistry, 
College of Science and Technology, Hanyang University, 
1271 Sa-1-dong, Ansan, Kyunggi-Do 426-791, 
Korea
;
_publ_contact_author_email mslah@hanyang.ac.kr
_publ_contact_author_fax +82-31-407-3863
_publ_contact_author_name
;
Myoung Soo Lah
;
_publ_contact_author_phone +82-31-400-5496
_publ_section_title
;
 Three-Dimensional Helical Coordination Networks of a Hexanuclear
 Manganese Metallamacrocycle as a Helical Tecton
;
_journal_name_full 'Inorganic Chemistry'
_journal_page_first 8230
_journal_page_last 8232
_journal_paper_doi 10.1021/ic049393j
_journal_volume 43
_journal_year 2004
_chemical_formula_sum 'C94 H134 Mn4 N12 O14'
_chemical_formula_weight 1875.89
_chemical_name_systematic
; 
 ? 
;
_space_group_IT_number 148
_symmetry_cell_setting hexagonal
_symmetry_space_group_name_Hall '-R 3'
_symmetry_space_group_name_H-M 'R -3 :H'
_atom_sites_solution_hydrogens geom
_atom_sites_solution_primary direct
_atom_sites_solution_secondary difmap
_audit_creation_method SHELXL-97
_cell_angle_alpha 90.00
_cell_angle_beta 90.00
_cell_angle_gamma 120.00
_cell_formula_units_Z 18
_cell_length_a 51.668(5)
_cell_length_b 51.668(5)
_cell_length_c 20.345(3)
_cell_measurement_reflns_used 1024
_cell_measurement_temperature 173(2)
_cell_measurement_theta_max 25.05
_cell_measurement_theta_min 1.57
_cell_volume 47036(9)
_computing_cell_refinement 'Bruker SAINT'
_computing_data_collection 'Bruker SMART'
_computing_data_reduction 'Bruker SAINT'
_computing_molecular_graphics ORTEP3
_computing_publication_material WinGX
_computing_structure_refinement 'Bruker SHELXTL'
_computing_structure_solution 'Bruker SHELXTL'
_diffrn_ambient_temperature 173(2)
_diffrn_measured_fraction_theta_full 0.995
_diffrn_measured_fraction_theta_max 0.995
_diffrn_measurement_device_type 'CCD area detector'
_diffrn_measurement_method 'omega scans'
_diffrn_radiation_monochromator graphite
_diffrn_radiation_source 'fine-focus sealed tube'
_diffrn_radiation_type MoK\a
_diffrn_radiation_wavelength 0.71073
_diffrn_reflns_av_R_equivalents 0.0690
_diffrn_reflns_av_sigmaI/netI 0.0832
_diffrn_reflns_limit_h_max 50
_diffrn_reflns_limit_h_min -61
_diffrn_reflns_limit_k_max 51
_diffrn_reflns_limit_k_min -60
_diffrn_reflns_limit_l_max 24
_diffrn_reflns_limit_l_min -22
_diffrn_reflns_number 65842
_diffrn_reflns_theta_full 25.05
_diffrn_reflns_theta_max 25.05
_diffrn_reflns_theta_min 1.57
_diffrn_standards_decay_% <2.0
_exptl_absorpt_coefficient_mu 0.533
_exptl_absorpt_correction_T_max 0.8150
_exptl_absorpt_correction_T_min 0.7839
_exptl_absorpt_correction_type multi-scan
_exptl_absorpt_process_details 'Bruker SADABS'
_exptl_crystal_colour 'dark brown'
_exptl_crystal_density_diffrn 1.192
_exptl_crystal_density_method 'not measured'
_exptl_crystal_description hexagon
_exptl_crystal_F_000 17892
_exptl_crystal_size_max 0.48
_exptl_crystal_size_mid 0.48
_exptl_crystal_size_min 0.40
_refine_diff_density_max 0.804
_refine_diff_density_min -0.461
_refine_diff_density_rms 0.087
_refine_ls_extinction_method none
_refine_ls_goodness_of_fit_ref 0.907
_refine_ls_hydrogen_treatment mixed
_refine_ls_matrix_type full
_refine_ls_number_parameters 1022
_refine_ls_number_reflns 18449
_refine_ls_number_restraints 0
_refine_ls_restrained_S_all 0.907
_refine_ls_R_factor_all 0.1401
_refine_ls_R_factor_gt 0.0818
_refine_ls_shift/su_max 0.001
_refine_ls_shift/su_mean 0.000
_refine_ls_structure_factor_coef Fsqd
_refine_ls_weighting_details 'calc w=1/[\s^2^(Fo^2^)+(0.1607P)^2^+0.0000P] where P=(Fo^2^+2Fc^2^)/3'
_refine_ls_weighting_scheme calc
_refine_ls_wR_factor_gt 0.2258
_refine_ls_wR_factor_ref 0.2540
_reflns_number_gt 8763
_reflns_number_total 18449
_reflns_threshold_expression >2sigma(I)
_cod_data_source_file ic049393jsi20040920_014630_1.cif
_cod_data_source_block network_2
_cod_depositor_comments
;
The following automatic conversions were performed:
'_symmetry_cell_setting' value 'Hexagonal' changed to 'hexagonal'
according to '/home/saulius/struct/CIF-dictionaries/cif_core.dic'
dictionary named 'cif_core.dic' version 2.4.1 from
2010-06-29.

'_exptl_absorpt_correction_type' value 'Multi-scan' changed
to 'multi-scan' according to
'/home/saulius/struct/CIF-dictionaries/cif_core.dic' dictionary named
'cif_core.dic' version 2.4.1 from 2010-06-29.

Automatic conversion script
Id: cif_fix_enum 1527 2010-12-29 10:47:43Z saulius 
;
_cod_original_cell_volume 47035(10)
_cod_original_sg_symbol_H-M 'R -3'
_cod_database_code 4312292

loop_
_symmetry_equiv_pos_as_xyz
'x, y, z'
'-y, x-y, z'
'-x+y, -x, z'
'x+2/3, y+1/3, z+1/3'
'-y+2/3, x-y+1/3, z+1/3'
'-x+y+2/3, -x+1/3, z+1/3'
'x+1/3, y+2/3, z+2/3'
'-y+1/3, x-y+2/3, z+2/3'
'-x+y+1/3, -x+2/3, z+2/3'
'-x, -y, -z'
'y, -x+y, -z'
'x-y, x, -z'
'-x+2/3, -y+1/3, -z+1/3'
'y+2/3, -x+y+1/3, -z+1/3'
'x-y+2/3, x+1/3, -z+1/3'
'-x+1/3, -y+2/3, -z+2/3'
'y+1/3, -x+y+2/3, -z+2/3'
'x-y+1/3, x+2/3, -z+2/3'

loop_
_atom_site_label
_atom_site_type_symbol
_atom_site_fract_x
_atom_site_fract_y
_atom_site_fract_z
_atom_site_U_iso_or_equiv
_atom_site_adp_type
_atom_site_occupancy
_atom_site_symmetry_multiplicity
_atom_site_calc_flag
_atom_site_refinement_flags
_atom_site_disorder_assembly
_atom_site_disorder_group
Mn1A Mn 0.599830(16) 0.022153(16) 0.96670(4) 0.0570(3) Uani 1 1 d . . .
O1A O 0.63461(8) 0.04856(8) 1.0113(2) 0.0703(11) Uani 1 1 d . . .
O2A O 0.60776(7) 0.10333(7) 0.90971(19) 0.0621(10) Uani 1 1 d . . .
O3A O 0.56321(7) 0.00075(7) 0.91718(19) 0.0604(9) Uani 1 1 d . . .
N1A N 0.59690(8) 0.05556(9) 0.9306(2) 0.0541(11) Uani 1 1 d . . .
N2A N 0.57189(8) 0.04732(8) 0.8898(2) 0.0540(11) Uani 1 1 d . . .
N3A N 0.62353(10) 0.01529(10) 0.8796(3) 0.0708(13) Uani 1 1 d . . .
C1A C 0.64873(12) 0.07846(12) 1.0152(3) 0.0691(16) Uani 1 1 d . . .
C2A C 0.67255(17) 0.09232(16) 1.0574(4) 0.107(3) Uani 1 1 d . . .
H2A H 0.6769 0.0802 1.0851 0.129 Uiso 1 1 calc R . .
C3A C 0.6901(2) 0.12217(19) 1.0617(5) 0.137(4) Uani 1 1 d . . .
H3A H 0.7068 0.1306 1.0906 0.164 Uiso 1 1 calc R . .
C4A C 0.68347(16) 0.14096(15) 1.0226(5) 0.115(3) Uani 1 1 d . . .
H4A H 0.6958 0.1621 1.0241 0.138 Uiso 1 1 calc R . .
C5A C 0.65905(13) 0.12784(13) 0.9830(4) 0.0811(19) Uani 1 1 d . . .
H5A H 0.6541 0.1402 0.9577 0.097 Uiso 1 1 calc R . .
C6A C 0.64098(11) 0.09682(11) 0.9782(3) 0.0604(14) Uani 1 1 d . . .
C7A C 0.61427(10) 0.08522(11) 0.9371(3) 0.0542(13) Uani 1 1 d . . .
C8A C 0.55603(11) 0.01830(11) 0.8861(3) 0.0575(14) Uani 1 1 d . . .
C9A C 0.52820(12) 0.00391(13) 0.8456(3) 0.0700(16) Uani 1 1 d . . .
H9A1 H 0.5109 -0.0061 0.8758 0.084 Uiso 1 1 calc R . .
H9A2 H 0.5265 0.0199 0.8225 0.084 Uiso 1 1 calc R . .
C10A C 0.5259(3) -0.0175(4) 0.7979(6) 0.240(9) Uani 1 1 d . . .
C11A C 0.5463(3) -0.0109(3) 0.7456(6) 0.184(5) Uani 1 1 d . . .
C12A C 0.5429(3) -0.0418(4) 0.7053(7) 0.217(6) Uani 1 1 d . . .
C13A C 0.5094(3) -0.0581(3) 0.6715(7) 0.193(5) Uani 1 1 d . . .
C14A C 0.5104(4) -0.0821(3) 0.6242(8) 0.233(7) Uani 1 1 d . . .
C15A C 0.4748(4) -0.1015(4) 0.5930(8) 0.234(7) Uani 1 1 d . . .
C16A C 0.4739(5) -0.1229(4) 0.5407(9) 0.278(10) Uani 1 1 d . . .
C17A C 0.4421(5) -0.1400(4) 0.5177(9) 0.294(11) Uani 1 1 d . . .
C18A C 0.4453(5) -0.1584(5) 0.4629(11) 0.308(12) Uani 1 1 d . . .
C19A C 0.4117(6) -0.1750(6) 0.4304(14) 0.362(14) Uani 1 1 d . . .
C20A C 0.60765(18) -0.00969(19) 0.8464(5) 0.127(3) Uani 1 1 d . . .
H20A H 0.5873 -0.0223 0.8583 0.152 Uiso 1 1 calc R . .
C21A C 0.61903(19) -0.01836(19) 0.7955(5) 0.142(4) Uani 1 1 d . . .
H21A H 0.6063 -0.0360 0.7716 0.170 Uiso 1 1 calc R . .
C22A C 0.64832(15) -0.00196(14) 0.7788(4) 0.100(2) Uani 1 1 d . . .
C23A C 0.66476(17) 0.02254(16) 0.8182(5) 0.111(3) Uani 1 1 d . . .
H23A H 0.6858 0.0344 0.8128 0.134 Uiso 1 1 calc R . .
C24A C 0.65035(18) 0.02979(16) 0.8658(4) 0.101(2) Uani 1 1 d . . .
H24A H 0.6622 0.0476 0.8902 0.121 Uiso 1 1 calc R . .
C25A C 0.6614(2) -0.01081(16) 0.7221(5) 0.144(4) Uani 1 1 d . . .
H25A H 0.6640 0.0022 0.6839 0.172 Uiso 1 1 calc R . .
H25B H 0.6813 -0.0073 0.7349 0.172 Uiso 1 1 calc R . .
Mn1B Mn 0.568138(16) 0.088165(16) 0.87022(4) 0.0578(3) Uani 1 1 d . . .
O1B O 0.58122(8) 0.09382(8) 0.7836(2) 0.0752(11) Uani 1 1 d . . .
O2B O 0.48715(8) 0.05253(8) 0.77151(19) 0.0688(10) Uani 1 1 d . . .
O3B O 0.54799(7) 0.08125(7) 0.95447(18) 0.0586(9) Uani 1 1 d . . .
O4B O 0.57276(9) 0.13336(9) 0.8742(3) 0.0855(14) Uani 1 1 d . . .
N1B N 0.52708(8) 0.07030(9) 0.8403(2) 0.0550(11) Uani 1 1 d . . .
N2B N 0.50586(9) 0.06109(9) 0.8907(2) 0.0531(10) Uani 1 1 d . . .
N3B N 0.54931(14) 0.15022(11) 0.8108(4) 0.107(2) Uani 1 1 d . . .
C1B C 0.56638(13) 0.08839(13) 0.7274(4) 0.0719(16) Uani 1 1 d . . .
C2B C 0.58334(17) 0.09668(17) 0.6699(4) 0.101(2) Uani 1 1 d . . .
H2B H 0.6045 0.1056 0.6725 0.122 Uiso 1 1 calc R . .
C3B C 0.5697(2) 0.0920(2) 0.6094(5) 0.129(3) Uani 1 1 d . . .
H3B H 0.5812 0.0974 0.5703 0.155 Uiso 1 1 calc R . .
C4B C 0.5384(2) 0.0792(2) 0.6065(4) 0.133(3) Uani 1 1 d . . .
H4B H 0.5286 0.0764 0.5655 0.159 Uiso 1 1 calc R . .
C5B C 0.52258(16) 0.07075(17) 0.6634(4) 0.100(2) Uani 1 1 d . . .
H5B H 0.5014 0.0610 0.6606 0.120 Uiso 1 1 calc R . .
C6B C 0.53504(12) 0.07530(12) 0.7241(3) 0.0653(15) Uani 1 1 d . . .
C7B C 0.51582(12) 0.06568(12) 0.7815(3) 0.0613(14) Uani 1 1 d . . .
C8B C 0.51887(11) 0.06817(11) 0.9473(3) 0.0555(13) Uani 1 1 d . . .
C9B C 0.50080(11) 0.06285(12) 1.0079(3) 0.0648(15) Uani 1 1 d . . .
H9B1 H 0.5115 0.0607 1.0460 0.078 Uiso 1 1 calc R . .
H9B2 H 0.4814 0.0441 1.0033 0.078 Uiso 1 1 calc R . .
C10B C 0.49522(13) 0.08961(13) 1.0197(3) 0.0781(18) Uani 1 1 d . . .
C11B C 0.47396(14) 0.08211(14) 1.0812(4) 0.091(2) Uani 1 1 d . . .
C12B C 0.46658(16) 0.10784(15) 1.0907(4) 0.104(3) Uani 1 1 d . . .
C13B C 0.44386(17) 0.09904(16) 1.1476(4) 0.110(3) Uani 1 1 d . . .
C14B C 0.4377(2) 0.1255(2) 1.1585(5) 0.136(3) Uani 1 1 d . . .
C15B C 0.4141(2) 0.1166(2) 1.2140(6) 0.157(4) Uani 1 1 d . . .
C16B C 0.4089(3) 0.1429(3) 1.2330(7) 0.193(6) Uani 1 1 d . . .
C17B C 0.3816(3) 0.1308(3) 1.2818(6) 0.184(5) Uani 1 1 d . . .
C18B C 0.3744(3) 0.1576(3) 1.2960(7) 0.201(6) Uani 1 1 d . . .
C19B C 0.3480(3) 0.1473(4) 1.3409(9) 0.271(9) Uani 1 1 d . . .
C20B C 0.5679(3) 0.1453(2) 0.8419(7) 0.211(8) Uani 1 1 d . . .
H20B H 0.5868 0.1608 0.8275 0.253 Uiso 1 1 calc R . .
C21B C 0.51936(19) 0.1378(3) 0.8320(6) 0.223(7) Uani 1 1 d . . .
H21B H 0.5063 0.1210 0.8035 0.335 Uiso 1 1 calc R . .
H21C H 0.5134 0.1531 0.8297 0.335 Uiso 1 1 calc R . .
H21D H 0.5176 0.1308 0.8774 0.335 Uiso 1 1 calc R . .
C22B C 0.5583(2) 0.16621(19) 0.7516(5) 0.135(3) Uani 1 1 d . . .
H22A H 0.5792 0.1822 0.7553 0.203 Uiso 1 1 calc R . .
H22B H 0.5456 0.1749 0.7423 0.203 Uiso 1 1 calc R . .
H22C H 0.5565 0.1527 0.7158 0.203 Uiso 1 1 calc R . .
Mn1C Mn 0.459776(16) 0.038050(18) 0.84776(4) 0.0601(3) Uani 1 1 d . . .
O1C O 0.45539(8) 0.07149(8) 0.8508(2) 0.0686(10) Uani 1 1 d . . .
O2C O 0.40086(7) 0.01494(8) 1.0037(2) 0.0650(10) Uani 1 1 d . . .
O3C O 0.45894(7) 0.00012(8) 0.85526(19) 0.0609(9) Uani 1 1 d . . .
N1C N 0.43305(8) 0.02090(8) 0.9216(2) 0.0558(11) Uani 1 1 d . . .
N2C N 0.42820(9) -0.00764(9) 0.9420(2) 0.0603(12) Uani 1 1 d . . .
N3C N 0.42268(11) 0.01690(13) 0.7720(3) 0.0842(16) Uani 1 1 d . . .
C1C C 0.43775(13) 0.07703(12) 0.8877(3) 0.0698(16) Uani 1 1 d . . .
C2C C 0.43645(18) 0.10345(14) 0.8722(4) 0.098(2) Uani 1 1 d . . .
H2C H 0.4484 0.1162 0.8377 0.117 Uiso 1 1 calc R . .
C3C C 0.4183(2) 0.11035(18) 0.9064(5) 0.124(3) Uani 1 1 d . . .
H3C H 0.4176 0.1278 0.8948 0.148 Uiso 1 1 calc R . .
C4C C 0.4004(2) 0.09235(18) 0.9588(5) 0.128(3) Uani 1 1 d . . .
H4C H 0.3875 0.0973 0.9822 0.154 Uiso 1 1 calc R . .
C5C C 0.40219(17) 0.06710(15) 0.9753(4) 0.095(2) Uani 1 1 d . . .
H5C H 0.3909 0.0551 1.0115 0.114 Uiso 1 1 calc R . .
C6C C 0.42020(12) 0.05894(12) 0.9398(3) 0.0639(15) Uani 1 1 d . . .
C7C C 0.41800(11) 0.03043(11) 0.9569(3) 0.0533(13) Uani 1 1 d . . .
C8C C 0.44295(11) -0.01569(12) 0.9047(3) 0.0599(14) Uani 1 1 d . . .
C9C C 0.44286(16) -0.04420(14) 0.9200(4) 0.096(2) Uani 1 1 d . . .
H9C1 H 0.4264 -0.0560 0.9513 0.115 Uiso 1 1 calc R . .
H9C2 H 0.4619 -0.0391 0.9423 0.115 Uiso 1 1 calc R . .
C10C C 0.43919(18) -0.06381(16) 0.8608(5) 0.110(3) Uani 1 1 d . . .
C11C C 0.4065(3) -0.0777(2) 0.8433(6) 0.152(4) Uani 1 1 d . . .
C12C C 0.4011(4) -0.1013(3) 0.7870(7) 0.217(7) Uani 1 1 d . . .
C13C C 0.3654(5) -0.1174(4) 0.7683(9) 0.267(9) Uani 1 1 d . . .
C14C C 0.3675(5) -0.1390(5) 0.7026(14) 0.334(12) Uani 1 1 d . . .
C15C C 0.3373(5) -0.1582(10) 0.655(2) 0.76(5) Uani 1 1 d . . .
C20C C 0.4206(2) 0.0292(3) 0.7263(6) 0.196(6) Uani 1 1 d . . .
H20C H 0.4371 0.0486 0.7182 0.235 Uiso 1 1 calc R . .
C21C C 0.3969(3) 0.0190(3) 0.6813(9) 0.273(11) Uani 1 1 d . . .
H21E H 0.3956 0.0330 0.6533 0.327 Uiso 1 1 calc R . .
C22C C 0.3777(3) -0.0076(3) 0.6771(5) 0.143(4) Uani 1 1 d . . .
C23C C 0.3731(2) -0.0238(2) 0.7405(7) 0.154(4) Uani 1 1 d . . .
H23C H 0.3553 -0.0420 0.7495 0.185 Uiso 1 1 calc R . .
C24C C 0.39647(19) -0.0105(2) 0.7861(5) 0.126(3) Uani 1 1 d . . .
H24C H 0.3947 -0.0201 0.8271 0.151 Uiso 1 1 calc R . .
C25C C 0.3512(3) -0.0237(3) 0.6305(6) 0.196(6) Uani 1 1 d . . .
H25C H 0.3577 -0.0300 0.5907 0.235 Uiso 1 1 calc R . .
H25D H 0.3355 -0.0420 0.6522 0.235 Uiso 1 1 calc R . .
Mn1D Mn 0.920946(18) 0.020956(18) 0.53090(6) 0.0849(4) Uani 1 1 d . . .
O1D O 0.89722(9) 0.02811(8) 0.4732(3) 0.114(2) Uani 1 1 d . . .
O2D O 0.87952(8) -0.05928(8) 0.4300(3) 0.0929(15) Uani 1 1 d . . .
O3D O 0.94014(8) 0.00617(8) 0.5883(2) 0.0821(13) Uani 1 1 d . . .
O4D O 0.88787(10) 0.01263(10) 0.6139(3) 0.129(2) Uani 1 1 d . . .
N1D N 0.90505(9) -0.01884(9) 0.4959(3) 0.0778(16) Uani 1 1 d . . .
N2D N 0.91647(10) -0.03605(10) 0.5267(3) 0.0727(14) Uani 1 1 d . . .
N3D N 0.88004(14) 0.04015(15) 0.6900(4) 0.107(2) Uani 1 1 d . . .
C1D C 0.87909(14) 0.01133(14) 0.4271(6) 0.131(4) Uani 1 1 d . . .
C2D C 0.8646(2) 0.02322(17) 0.3892(8) 0.224(8) Uani 1 1 d . . .
H2D H 0.8685 0.0429 0.3980 0.269 Uiso 1 1 calc R . .
C3D C 0.8454(3) 0.0074(2) 0.3411(9) 0.255(9) Uani 1 1 d . . .
H3D H 0.8343 0.0151 0.3198 0.306 Uiso 1 1 calc R . .
C4D C 0.8416(2) -0.0200(2) 0.3222(8) 0.227(8) Uani 1 1 d . . .
H4D H 0.8298 -0.0300 0.2846 0.273 Uiso 1 1 calc R . .
C5D C 0.85490(17) -0.03296(18) 0.3583(6) 0.147(4) Uani 1 1 d . . .
H5D H 0.8511 -0.0524 0.3474 0.177 Uiso 1 1 calc R . .
C6D C 0.87371(13) -0.01759(14) 0.4102(5) 0.111(3) Uani 1 1 d . . .
C7D C 0.88686(12) -0.03239(13) 0.4475(4) 0.087(2) Uani 1 1 d . . .
C8D C 0.93370(13) -0.02104(13) 0.5736(3) 0.0698(16) Uani 1 1 d . . .
C9D C 0.94766(16) -0.03475(15) 0.6164(4) 0.098(2) Uani 1 1 d . . .
H9D1 H 0.9679 -0.0191 0.6305 0.117 Uiso 1 1 calc R . .
H9D2 H 0.9496 -0.0500 0.5912 0.117 Uiso 1 1 calc R . .
C10D C 0.9278(3) -0.0492(3) 0.6772(6) 0.174(5) Uani 1 1 d . . .
C11D C 0.9472(4) -0.0610(4) 0.7256(8) 0.237(8) Uani 1 1 d . . .
C12D C 0.9349(11) -0.0812(8) 0.7855(17) 0.58(3) Uani 1 1 d . . .
C20D C 0.88388(13) 0.03351(14) 0.6304(5) 0.086(2) Uani 1 1 d . . .
H20D H 0.8836 0.0459 0.5961 0.103 Uiso 1 1 calc R . .
C21D C 0.8777(4) 0.0202(4) 0.7464(7) 0.255(8) Uani 1 1 d . . .
H21F H 0.8574 0.0028 0.7479 0.383 Uiso 1 1 calc R . .
H21G H 0.8819 0.0313 0.7878 0.383 Uiso 1 1 calc R . .
H21H H 0.8921 0.0133 0.7403 0.383 Uiso 1 1 calc R . .
C22D C 0.87556(17) 0.06560(17) 0.7040(4) 0.108(2) Uani 1 1 d . . .
H22D H 0.8790 0.0774 0.6639 0.163 Uiso 1 1 calc R . .
H22E H 0.8896 0.0782 0.7381 0.163 Uiso 1 1 calc R . .
H22F H 0.8550 0.0582 0.7192 0.163 Uiso 1 1 calc R . .

loop_
_atom_site_aniso_label
_atom_site_aniso_U_11
_atom_site_aniso_U_22
_atom_site_aniso_U_33
_atom_site_aniso_U_23
_atom_site_aniso_U_13
_atom_site_aniso_U_12
Mn1A 0.0440(4) 0.0440(4) 0.0863(6) 0.0009(4) 0.0059(4) 0.0245(4)
O1A 0.054(2) 0.054(2) 0.104(3) 0.001(2) -0.010(2) 0.0284(18)
O2A 0.0376(18) 0.0403(18) 0.104(3) 0.0060(19) -0.0008(18) 0.0160(15)
O3A 0.0444(19) 0.0418(18) 0.096(3) 0.0004(18) 0.0025(18) 0.0221(16)
N1A 0.038(2) 0.045(2) 0.081(3) -0.002(2) 0.003(2) 0.0217(19)
N2A 0.038(2) 0.041(2) 0.079(3) -0.007(2) 0.002(2) 0.0168(19)
N3A 0.052(3) 0.049(3) 0.107(4) -0.010(3) 0.015(3) 0.022(2)
C1A 0.060(3) 0.052(3) 0.092(5) -0.006(3) -0.012(3) 0.026(3)
C2A 0.107(6) 0.081(5) 0.125(7) -0.007(4) -0.057(5) 0.041(4)
C3A 0.119(7) 0.085(6) 0.191(10) -0.045(6) -0.091(7) 0.039(5)
C4A 0.090(5) 0.058(4) 0.170(8) -0.023(5) -0.056(5) 0.016(4)
C5A 0.067(4) 0.051(3) 0.122(6) -0.006(3) -0.012(4) 0.027(3)
C6A 0.042(3) 0.052(3) 0.085(4) -0.006(3) 0.003(3) 0.022(2)
C7A 0.039(3) 0.044(3) 0.079(4) 0.003(3) 0.014(3) 0.021(2)
C8A 0.044(3) 0.050(3) 0.078(4) -0.003(3) 0.003(3) 0.023(3)
C9A 0.063(4) 0.061(3) 0.087(5) -0.008(3) -0.009(3) 0.031(3)
C10A 0.175(11) 0.47(2) 0.143(10) -0.159(14) -0.060(9) 0.212(15)
C11A 0.163(11) 0.218(13) 0.141(10) -0.023(9) 0.017(8) 0.072(10)
C12A 0.197(13) 0.249(16) 0.196(14) -0.094(12) -0.034(11) 0.104(12)
C13A 0.201(12) 0.178(11) 0.179(12) -0.078(9) -0.029(10) 0.079(10)
C14A 0.34(2) 0.165(12) 0.210(15) -0.062(11) -0.069(15) 0.134(14)
C15A 0.30(2) 0.182(14) 0.191(15) -0.026(12) -0.011(14) 0.105(14)
C16A 0.37(3) 0.223(17) 0.206(16) -0.117(14) -0.057(17) 0.120(18)
C17A 0.35(3) 0.217(17) 0.218(18) -0.127(14) -0.067(17) 0.063(17)
C18A 0.27(2) 0.25(2) 0.28(2) -0.126(17) 0.033(18) 0.039(17)
C19A 0.34(3) 0.32(3) 0.35(3) -0.07(2) 0.03(3) 0.11(2)
C20A 0.081(5) 0.112(6) 0.174(9) -0.028(6) 0.046(5) 0.038(5)
C21A 0.096(6) 0.103(6) 0.199(10) -0.052(6) 0.052(6) 0.029(5)
C22A 0.077(4) 0.054(4) 0.150(7) -0.010(4) 0.050(4) 0.019(3)
C23A 0.084(5) 0.075(5) 0.162(8) -0.005(5) 0.042(5) 0.030(4)
C24A 0.095(6) 0.077(5) 0.119(7) 0.002(4) 0.032(5) 0.035(4)
C25A 0.124(7) 0.066(5) 0.226(11) -0.007(6) 0.089(7) 0.036(5)
Mn1B 0.0390(4) 0.0459(4) 0.0875(7) 0.0031(4) 0.0017(4) 0.0205(4)
O1B 0.052(2) 0.072(3) 0.101(4) 0.014(2) 0.017(2) 0.031(2)
O2B 0.049(2) 0.072(2) 0.075(3) 0.008(2) -0.0084(18) 0.0230(19)
O3B 0.0370(18) 0.053(2) 0.084(3) -0.0116(18) -0.0040(17) 0.0219(16)
O4B 0.069(3) 0.054(2) 0.142(4) 0.000(3) -0.021(3) 0.038(2)
N1B 0.041(2) 0.051(2) 0.068(3) 0.005(2) -0.001(2) 0.0194(19)
N2B 0.044(2) 0.060(3) 0.056(3) 0.004(2) 0.001(2) 0.026(2)
N3B 0.094(4) 0.050(3) 0.177(7) -0.003(4) -0.060(4) 0.036(3)
C1B 0.061(4) 0.067(4) 0.084(5) 0.003(3) 0.001(4) 0.029(3)
C2B 0.083(5) 0.118(6) 0.103(7) 0.010(5) 0.029(5) 0.051(5)
C3B 0.109(7) 0.168(9) 0.096(7) 0.012(6) 0.029(6) 0.059(6)
C4B 0.103(7) 0.194(10) 0.080(6) -0.002(6) -0.001(5) 0.059(7)
C5B 0.076(5) 0.121(6) 0.084(6) 0.009(4) 0.015(4) 0.033(4)
C6B 0.062(4) 0.063(3) 0.073(4) 0.014(3) 0.004(3) 0.032(3)
C7B 0.052(3) 0.057(3) 0.077(4) 0.001(3) 0.001(3) 0.028(3)
C8B 0.043(3) 0.051(3) 0.076(4) 0.007(3) 0.006(3) 0.027(2)
C9B 0.042(3) 0.062(3) 0.091(4) 0.001(3) -0.004(3) 0.026(3)
C10B 0.071(4) 0.064(4) 0.099(5) -0.009(3) 0.021(3) 0.033(3)
C11B 0.075(4) 0.074(4) 0.123(6) -0.008(4) 0.030(4) 0.036(3)
C12B 0.103(5) 0.075(4) 0.138(7) 0.002(4) 0.052(5) 0.047(4)
C13B 0.116(6) 0.090(5) 0.133(7) -0.004(5) 0.051(5) 0.058(5)
C14B 0.141(7) 0.127(7) 0.170(9) 0.024(6) 0.073(7) 0.090(6)
C15B 0.173(9) 0.142(8) 0.190(10) 0.025(7) 0.083(8) 0.105(8)
C16B 0.247(14) 0.170(10) 0.215(13) 0.052(9) 0.120(11) 0.145(10)
C17B 0.213(12) 0.193(11) 0.196(12) 0.011(9) 0.086(10) 0.141(10)
C18B 0.188(11) 0.196(12) 0.246(15) 0.066(10) 0.127(11) 0.117(10)
C19B 0.183(12) 0.242(15) 0.33(2) -0.082(14) 0.138(13) 0.061(11)
C20B 0.264(14) 0.096(7) 0.325(17) -0.131(9) -0.224(13) 0.130(9)
C21B 0.064(6) 0.276(15) 0.189(12) 0.032(11) 0.002(6) -0.021(7)
C22B 0.131(7) 0.083(6) 0.158(9) -0.005(6) 0.000(6) 0.028(5)
Mn1C 0.0414(4) 0.0576(5) 0.0763(6) 0.0058(4) -0.0053(4) 0.0211(4)
O1C 0.053(2) 0.059(2) 0.090(3) 0.011(2) -0.003(2) 0.0248(19)
O2C 0.049(2) 0.053(2) 0.099(3) 0.008(2) 0.006(2) 0.0296(18)
O3C 0.046(2) 0.062(2) 0.074(3) 0.0010(19) 0.0011(18) 0.0267(18)
N1C 0.039(2) 0.045(2) 0.085(3) 0.006(2) -0.004(2) 0.0225(19)
N2C 0.047(2) 0.047(2) 0.089(3) 0.008(2) 0.009(2) 0.025(2)
N3C 0.057(3) 0.086(4) 0.106(5) 0.001(3) -0.031(3) 0.032(3)
C1C 0.060(4) 0.054(3) 0.091(5) 0.006(3) -0.006(3) 0.026(3)
C2C 0.119(6) 0.060(4) 0.119(6) 0.019(4) 0.001(5) 0.048(4)
C3C 0.165(8) 0.090(6) 0.151(8) 0.020(6) 0.023(7) 0.090(6)
C4C 0.173(8) 0.099(6) 0.166(9) 0.023(6) 0.026(7) 0.108(6)
C5C 0.120(6) 0.084(5) 0.110(6) 0.020(4) 0.026(5) 0.072(5)
C6C 0.067(4) 0.049(3) 0.083(4) -0.003(3) -0.012(3) 0.034(3)
C7C 0.039(3) 0.048(3) 0.074(4) -0.002(3) -0.011(3) 0.022(2)
C8C 0.050(3) 0.054(3) 0.077(4) 0.006(3) 0.011(3) 0.027(3)
C9C 0.093(5) 0.070(4) 0.146(7) 0.024(4) 0.046(5) 0.057(4)
C10C 0.094(5) 0.071(4) 0.165(8) -0.033(5) -0.018(5) 0.041(4)
C11C 0.184(10) 0.105(7) 0.167(10) -0.025(6) -0.019(8) 0.073(7)
C12C 0.304(18) 0.128(9) 0.166(12) -0.055(8) -0.064(12) 0.068(11)
C13C 0.37(3) 0.178(14) 0.227(18) -0.044(13) -0.124(18) 0.114(16)
C14C 0.29(2) 0.29(2) 0.43(3) -0.12(2) -0.13(2) 0.15(2)
C15C 0.191(19) 0.91(7) 1.05(9) 0.79(7) 0.03(3) 0.18(3)
C20C 0.152(9) 0.134(9) 0.218(13) 0.002(8) -0.137(10) 0.010(7)
C21C 0.218(14) 0.143(11) 0.35(2) 0.053(12) -0.206(15) 0.009(10)
C22C 0.205(12) 0.130(8) 0.114(8) -0.048(7) -0.078(8) 0.099(9)
C23C 0.089(6) 0.137(8) 0.231(14) -0.063(9) -0.049(8) 0.053(6)
C24C 0.093(6) 0.117(7) 0.173(9) -0.035(6) -0.052(6) 0.057(6)
C25C 0.199(11) 0.208(11) 0.230(13) -0.143(10) -0.168(10) 0.139(10)
Mn1D 0.0428(5) 0.0387(5) 0.1728(11) -0.0017(5) 0.0011(5) 0.0201(4)
O1D 0.060(3) 0.041(2) 0.247(7) -0.006(3) -0.034(3) 0.029(2)
O2D 0.050(2) 0.052(2) 0.178(5) -0.015(3) -0.022(3) 0.0270(19)
O3D 0.058(2) 0.052(2) 0.138(4) -0.002(2) 0.009(2) 0.0286(19)
O4D 0.073(3) 0.059(3) 0.256(7) 0.020(3) 0.054(4) 0.035(2)
N1D 0.036(2) 0.040(2) 0.158(5) 0.002(3) -0.005(3) 0.020(2)
N2D 0.046(3) 0.051(3) 0.125(5) 0.008(3) 0.001(3) 0.027(2)
N3D 0.101(5) 0.114(5) 0.118(6) 0.028(4) 0.000(4) 0.064(4)
C1D 0.052(4) 0.040(4) 0.294(12) 0.010(5) -0.057(6) 0.017(3)
C2D 0.122(7) 0.051(4) 0.49(2) -0.022(8) -0.161(11) 0.036(5)
C3D 0.165(10) 0.073(6) 0.52(3) -0.013(10) -0.202(14) 0.055(7)
C4D 0.152(9) 0.100(7) 0.42(2) -0.022(10) -0.179(12) 0.054(7)
C5D 0.082(5) 0.078(5) 0.275(13) -0.010(6) -0.078(7) 0.035(4)
C6D 0.047(3) 0.054(4) 0.224(10) -0.003(5) -0.042(5) 0.020(3)
C7D 0.035(3) 0.046(3) 0.177(7) -0.005(4) -0.012(4) 0.018(3)
C8D 0.056(3) 0.056(4) 0.102(5) 0.005(3) 0.010(3) 0.032(3)
C9D 0.097(5) 0.075(4) 0.137(7) 0.008(4) 0.001(5) 0.054(4)
C10D 0.212(12) 0.181(11) 0.162(10) 0.074(9) 0.046(9) 0.123(10)
C11D 0.330(19) 0.272(17) 0.209(14) 0.147(13) 0.126(14) 0.226(16)
C12D 0.96(10) 0.46(5) 0.35(4) 0.11(4) 0.21(5) 0.37(5)
C20D 0.058(4) 0.062(4) 0.147(8) 0.021(4) 0.026(4) 0.038(3)
C21D 0.34(2) 0.36(2) 0.170(13) 0.114(14) 0.062(13) 0.254(19)
C22D 0.107(6) 0.105(6) 0.116(7) -0.025(5) -0.006(5) 0.055(5)

loop_
_atom_type_symbol
_atom_type_description
_atom_type_scat_dispersion_real
_atom_type_scat_dispersion_imag
_atom_type_scat_source
C C 0.0033 0.0016 'International Tables Vol C Tables 4.2.6.8 and 6.1.1.4'
H H 0.0000 0.0000 'International Tables Vol C Tables 4.2.6.8 and 6.1.1.4'
N N 0.0061 0.0033 'International Tables Vol C Tables 4.2.6.8 and 6.1.1.4'
O O 0.0106 0.0060 'International Tables Vol C Tables 4.2.6.8 and 6.1.1.4'
Mn Mn 0.3368 0.7283 'International Tables Vol C Tables 4.2.6.8 and 6.1.1.4'

loop_
_geom_angle_atom_site_label_1
_geom_angle_atom_site_label_2
_geom_angle_atom_site_label_3
_geom_angle
_geom_angle_site_symmetry_1
_geom_angle_site_symmetry_3
_geom_angle_publ_flag
O1A Mn1A O3A 170.16(15) . . ?
O1A Mn1A N1A 90.49(16) . . ?
O3A Mn1A N1A 79.79(15) . . ?
O1A Mn1A O2C 95.99(15) . 10_657 ?
O3A Mn1A O2C 93.76(14) . 10_657 ?
N1A Mn1A O2C 173.40(17) . 10_657 ?
O1A Mn1A N2C 93.83(17) . 10_657 ?
O3A Mn1A N2C 87.51(16) . 10_657 ?
N1A Mn1A N2C 106.56(16) . 10_657 ?
O2C Mn1A N2C 74.35(15) 10_657 10_657 ?
O1A Mn1A N3A 95.52(18) . . ?
O3A Mn1A N3A 87.37(17) . . ?
N1A Mn1A N3A 97.49(18) . . ?
O2C Mn1A N3A 80.66(17) 10_657 . ?
N2C Mn1A N3A 154.08(16) 10_657 . ?
C1A O1A Mn1A 130.0(3) . . ?
C7A O2A Mn1B 119.6(3) . . ?
C8A O3A Mn1A 113.2(3) . . ?
C7A N1A N2A 113.0(4) . . ?
C7A N1A Mn1A 132.2(4) . . ?
N2A N1A Mn1A 114.8(3) . . ?
C8A N2A N1A 109.6(4) . . ?
C8A N2A Mn1B 140.4(3) . . ?
N1A N2A Mn1B 108.5(3) . . ?
C24A N3A C20A 116.0(6) . . ?
C24A N3A Mn1A 127.5(5) . . ?
C20A N3A Mn1A 115.5(4) . . ?
O1A C1A C2A 117.8(6) . . ?
O1A C1A C6A 124.6(5) . . ?
C2A C1A C6A 117.6(5) . . ?
C3A C2A C1A 123.7(7) . . ?
C2A C3A C4A 119.3(7) . . ?
C5A C4A C3A 118.1(6) . . ?
C4A C5A C6A 122.4(6) . . ?
C5A C6A C1A 118.7(5) . . ?
C5A C6A C7A 117.6(5) . . ?
C1A C6A C7A 123.7(5) . . ?
O2A C7A N1A 121.8(5) . . ?
O2A C7A C6A 119.5(4) . . ?
N1A C7A C6A 118.7(5) . . ?
O3A C8A N2A 122.7(5) . . ?
O3A C8A C9A 117.4(4) . . ?
N2A C8A C9A 120.0(5) . . ?
C10A C9A C8A 116.6(6) . . ?
C11A C10A C9A 124.1(15) . . ?
C10A C11A C12A 114.6(13) . . ?
C13A C12A C11A 105.6(10) . . ?
C14A C13A C12A 102.4(12) . . ?
C13A C14A C15A 103.5(13) . . ?
C16A C15A C14A 108.3(16) . . ?
C17A C16A C15A 105.7(18) . . ?
C16A C17A C18A 99.7(19) . . ?
C17A C18A C19A 102(2) . . ?
N3A C20A C21A 123.2(7) . . ?
C22A C21A C20A 120.7(8) . . ?
C21A C22A C23A 114.4(7) . . ?
C21A C22A C25A 121.7(7) . . ?
C23A C22A C25A 123.9(6) . . ?
C22A C23A C24A 119.3(7) . . ?
N3A C24A C23A 126.0(7) . . ?
C25C C25A C22A 113.1(6) 14_556 . ?
O1B Mn1B N1B 90.16(19) . . ?
O1B Mn1B O3B 170.04(16) . . ?
N1B Mn1B O3B 80.28(17) . . ?
O1B Mn1B O2A 95.79(17) . . ?
N1B Mn1B O2A 173.27(18) . . ?
O3B Mn1B O2A 93.92(15) . . ?
O1B Mn1B O4B 91.71(18) . . ?
N1B Mn1B O4B 91.65(16) . . ?
O3B Mn1B O4B 85.85(16) . . ?
O2A Mn1B O4B 91.32(15) . . ?
O1B Mn1B N2A 96.91(16) . . ?
N1B Mn1B N2A 101.29(15) . . ?
O3B Mn1B N2A 87.75(15) . . ?
O2A Mn1B N2A 74.92(14) . . ?
O4B Mn1B N2A 164.39(17) . . ?
C1B O1B Mn1B 131.2(4) . . ?
C7B O2B Mn1C 119.2(4) . . ?
C8B O3B Mn1B 111.6(3) . . ?
C20B O4B Mn1B 133.2(6) . . ?
C7B N1B N2B 114.1(4) . . ?
C7B N1B Mn1B 131.2(4) . . ?
N2B N1B Mn1B 114.6(3) . . ?
C8B N2B N1B 110.4(4) . . ?
C8B N2B Mn1C 139.7(3) . . ?
N1B N2B Mn1C 109.8(3) . . ?
C20B N3B C22B 118.8(11) . . ?
C20B N3B C21B 121.3(11) . . ?
C22B N3B C21B 119.7(8) . . ?
O1B C1B C2B 116.7(6) . . ?
O1B C1B C6B 123.1(6) . . ?
C2B C1B C6B 120.2(7) . . ?
C3B C2B C1B 120.4(7) . . ?
C2B C3B C4B 119.1(8) . . ?
C5B C4B C3B 118.7(8) . . ?
C4B C5B C6B 124.3(7) . . ?
C5B C6B C1B 117.2(6) . . ?
C5B C6B C7B 119.2(6) . . ?
C1B C6B C7B 123.5(6) . . ?
N1B C7B O2B 121.9(5) . . ?
N1B C7B C6B 120.7(5) . . ?
O2B C7B C6B 117.3(6) . . ?
N2B C8B O3B 123.0(5) . . ?
N2B C8B C9B 119.9(4) . . ?
O3B C8B C9B 117.1(5) . . ?
C8B C9B C10B 109.9(5) . . ?
C9B C10B C11B 108.5(5) . . ?
C12B C11B C10B 108.9(5) . . ?
C13B C12B C11B 108.3(6) . . ?
C12B C13B C14B 107.8(6) . . ?
C15B C14B C13B 108.6(7) . . ?
C14B C15B C16B 112.1(8) . . ?
C15B C16B C17B 108.8(9) . . ?
C16B C17B C18B 108.4(9) . . ?
C19B C18B C17B 111.1(11) . . ?
O4B C20B N3B 151.9(15) . . ?
O1C Mn1C N1C 90.52(17) . . ?
O1C Mn1C O3C 170.36(17) . . ?
N1C Mn1C O3C 79.97(16) . . ?
O1C Mn1C O2B 94.09(17) . . ?
N1C Mn1C O2B 175.36(17) . . ?
O3C Mn1C O2B 95.41(16) . . ?
O1C Mn1C N2B 94.85(15) . . ?
N1C Mn1C N2B 105.49(17) . . ?
O3C Mn1C N2B 89.25(14) . . ?
O2B Mn1C N2B 74.67(15) . . ?
O1C Mn1C N3C 90.25(18) . . ?
N1C Mn1C N3C 94.0(2) . . ?
O3C Mn1C N3C 88.86(18) . . ?
O2B Mn1C N3C 85.49(19) . . ?
N2B Mn1C N3C 159.8(2) . . ?
C1C O1C Mn1C 130.0(4) . . ?
C7C O2C Mn1A 120.2(3) . 10_657 ?
C8C O3C Mn1C 112.4(3) . . ?
C7C N1C N2C 113.2(4) . . ?
C7C N1C Mn1C 132.2(3) . . ?
N2C N1C Mn1C 114.6(3) . . ?
C8C N2C N1C 109.7(4) . . ?
C8C N2C Mn1A 140.4(4) . 10_657 ?
N1C N2C Mn1A 109.7(3) . 10_657 ?
C20C N3C C24C 114.0(7) . . ?
C20C N3C Mn1C 124.5(6) . . ?
C24C N3C Mn1C 119.9(5) . . ?
O1C C1C C6C 124.9(5) . . ?
O1C C1C C2C 116.6(6) . . ?
C6C C1C C2C 118.5(6) . . ?
C3C C2C C1C 120.5(7) . . ?
C2C C3C C4C 121.8(7) . . ?
C5C C4C C3C 117.9(7) . . ?
C4C C5C C6C 121.6(7) . . ?
C5C C6C C1C 119.6(5) . . ?
C5C C6C C7C 116.9(6) . . ?
C1C C6C C7C 123.3(5) . . ?
O2C C7C N1C 121.7(4) . . ?
O2C C7C C6C 119.4(5) . . ?
N1C C7C C6C 118.8(5) . . ?
N2C C8C O3C 123.3(5) . . ?
N2C C8C C9C 119.0(5) . . ?
O3C C8C C9C 117.7(5) . . ?
C8C C9C C10C 115.3(6) . . ?
C11C C10C C9C 103.9(7) . . ?
C10C C11C C12C 105.1(10) . . ?
C11C C12C C13C 106.2(14) . . ?
C12C C13C C14C 95.2(15) . . ?
C15C C14C C13C 118(3) . . ?
N3C C20C C21C 128.2(11) . . ?
C22C C21C C20C 121.9(12) . . ?
C21C C22C C23C 112.3(10) . . ?
C21C C22C C25C 130.9(11) . . ?
C23C C22C C25C 112.5(11) . . ?
C24C C23C C22C 116.3(10) . . ?
C23C C24C N3C 120.9(10) . . ?
C25A C25C C22C 112.5(8) 15_446 . ?
O1D Mn1D O3D 169.73(17) . . ?
O1D Mn1D N1D 90.4(2) . . ?
O3D Mn1D N1D 80.19(19) . . ?
O1D Mn1D O2D 95.20(19) . 11_666 ?
O3D Mn1D O2D 94.34(19) . 11_666 ?
N1D Mn1D O2D 174.01(19) . 11_666 ?
O1D Mn1D N2D 95.6(2) . 11_666 ?
O3D Mn1D N2D 90.57(17) . 11_666 ?
N1D Mn1D N2D 102.7(2) . 11_666 ?
O2D Mn1D N2D 74.73(18) 11_666 11_666 ?
O1D Mn1D O4D 89.9(2) . . ?
O3D Mn1D O4D 87.8(2) . . ?
N1D Mn1D O4D 101.1(2) . . ?
O2D Mn1D O4D 81.04(18) 11_666 . ?
N2D Mn1D O4D 155.52(19) 11_666 . ?
C1D O1D Mn1D 130.3(4) . . ?
C7D O2D Mn1D 120.0(4) . 12_546 ?
C8D O3D Mn1D 112.6(4) . . ?
C20D O4D Mn1D 118.0(5) . . ?
C7D N1D N2D 114.1(5) . . ?
C7D N1D Mn1D 131.5(4) . . ?
N2D N1D Mn1D 114.3(4) . . ?
C8D N2D N1D 109.2(5) . . ?
C8D N2D Mn1D 142.3(4) . 12_546 ?
N1D N2D Mn1D 108.2(4) . 12_546 ?
C20D N3D C22D 121.9(6) . . ?
C20D N3D C21D 120.0(9) . . ?
C22D N3D C21D 118.0(9) . . ?
O1D C1D C2D 117.7(7) . . ?
O1D C1D C6D 125.0(6) . . ?
C2D C1D C6D 117.3(8) . . ?
C3D C2D C1D 121.7(8) . . ?
C2D C3D C4D 120.8(8) . . ?
C3D C4D C5D 119.6(11) . . ?
C6D C5D C4D 120.2(8) . . ?
C5D C6D C1D 120.0(7) . . ?
C5D C6D C7D 118.2(6) . . ?
C1D C6D C7D 121.8(7) . . ?
O2D C7D N1D 122.2(6) . . ?
O2D C7D C6D 117.0(6) . . ?
N1D C7D C6D 120.8(6) . . ?
N2D C8D O3D 123.5(6) . . ?
N2D C8D C9D 119.9(5) . . ?
O3D C8D C9D 116.6(6) . . ?
C8D C9D C10D 109.5(6) . . ?
C9D C10D C11D 105.6(9) . . ?
C12D C11D C10D 126(2) . . ?
O4D C20D N3D 126.4(8) . . ?

loop_
_geom_bond_atom_site_label_1
_geom_bond_atom_site_label_2
_geom_bond_distance
_geom_bond_site_symmetry_2
_geom_bond_publ_flag
Mn1A O1A 1.861(4) . ?
Mn1A O3A 1.930(3) . ?
Mn1A N1A 1.950(4) . ?
Mn1A O2C 1.992(3) 10_657 ?
Mn1A N2C 2.242(5) 10_657 ?
Mn1A N3A 2.281(5) . ?
O1A C1A 1.341(6) . ?
O2A C7A 1.270(6) . ?
O2A Mn1B 1.961(3) . ?
O3A C8A 1.302(6) . ?
N1A C7A 1.340(6) . ?
N1A N2A 1.411(5) . ?
N2A C8A 1.302(6) . ?
N2A Mn1B 2.249(4) . ?
N3A C24A 1.234(8) . ?
N3A C20A 1.317(9) . ?
C1A C2A 1.373(8) . ?
C1A C6A 1.416(8) . ?
C2A C3A 1.345(10) . ?
C3A C4A 1.425(11) . ?
C4A C5A 1.358(9) . ?
C5A C6A 1.397(7) . ?
C6A C7A 1.462(7) . ?
C8A C9A 1.494(7) . ?
C9A C10A 1.429(12) . ?
C10A C11A 1.416(16) . ?
C11A C12A 1.723(18) . ?
C12A C13A 1.647(17) . ?
C13A C14A 1.593(17) . ?
C14A C15A 1.72(2) . ?
C15A C16A 1.52(2) . ?
C16A C17A 1.50(2) . ?
C17A C18A 1.53(2) . ?
C18A C19A 1.64(3) . ?
C20A C21A 1.373(10) . ?
C21A C22A 1.356(9) . ?
C22A C23A 1.375(10) . ?
C22A C25A 1.517(10) . ?
C23A C24A 1.382(9) . ?
C25A C25C 1.440(11) 14_556 ?
Mn1B O1B 1.858(4) . ?
Mn1B N1B 1.940(4) . ?
Mn1B O3B 1.944(4) . ?
Mn1B O4B 2.227(4) . ?
O1B C1B 1.326(7) . ?
O2B C7B 1.300(6) . ?
O2B Mn1C 1.977(4) . ?
O3B C8B 1.314(6) . ?
O4B C20B 1.017(10) . ?
N1B C7B 1.300(7) . ?
N1B N2B 1.399(6) . ?
N2B C8B 1.291(7) . ?
N2B Mn1C 2.240(4) . ?
N3B C20B 1.275(10) . ?
N3B C22B 1.402(11) . ?
N3B C21B 1.414(11) . ?
C1B C2B 1.394(9) . ?
C1B C6B 1.410(8) . ?
C2B C3B 1.378(11) . ?
C3B C4B 1.408(11) . ?
C4B C5B 1.358(10) . ?
C5B C6B 1.358(9) . ?
C6B C7B 1.450(8) . ?
C8B C9B 1.486(8) . ?
C9B C10B 1.566(7) . ?
C10B C11B 1.580(9) . ?
C11B C12B 1.568(9) . ?
C12B C13B 1.546(9) . ?
C13B C14B 1.566(10) . ?
C14B C15B 1.552(11) . ?
C15B C16B 1.560(13) . ?
C16B C17B 1.574(14) . ?
C17B C18B 1.627(14) . ?
C18B C19B 1.500(14) . ?
Mn1C O1C 1.853(4) . ?
Mn1C N1C 1.930(4) . ?
Mn1C O3C 1.944(3) . ?
Mn1C N3C 2.269(5) . ?
O1C C1C 1.317(7) . ?
O2C C7C 1.274(6) . ?
O2C Mn1A 1.992(3) 10_657 ?
O3C C8C 1.299(6) . ?
N1C C7C 1.322(6) . ?
N1C N2C 1.428(5) . ?
N2C C8C 1.283(6) . ?
N2C Mn1A 2.242(5) 10_657 ?
N3C C20C 1.159(11) . ?
N3C C24C 1.416(10) . ?
C1C C6C 1.405(8) . ?
C1C C2C 1.435(8) . ?
C2C C3C 1.350(11) . ?
C3C C4C 1.414(11) . ?
C4C C5C 1.394(9) . ?
C5C C6C 1.399(8) . ?
C6C C7C 1.461(7) . ?
C8C C9C 1.503(7) . ?
C9C C10C 1.522(10) . ?
C10C C11C 1.511(13) . ?
C11C C12C 1.592(15) . ?
C12C C13C 1.64(2) . ?
C13C C14C 1.78(3) . ?
C14C C15C 1.67(4) . ?
C20C C21C 1.406(13) . ?
C21C C22C 1.229(13) . ?
C22C C23C 1.490(15) . ?
C22C C25C 1.527(12) . ?
C23C C24C 1.399(12) . ?
C25C C25A 1.440(11) 15_446 ?
Mn1D O1D 1.863(5) . ?
Mn1D O3D 1.921(4) . ?
Mn1D N1D 1.929(5) . ?
Mn1D O2D 1.969(4) 11_666 ?
Mn1D N2D 2.268(5) 11_666 ?
Mn1D O4D 2.285(5) . ?
O1D C1D 1.302(9) . ?
O2D C7D 1.294(7) . ?
O2D Mn1D 1.969(4) 12_546 ?
O3D C8D 1.307(6) . ?
O4D C20D 1.241(7) . ?
N1D C7D 1.299(8) . ?
N1D N2D 1.434(6) . ?
N2D C8D 1.270(8) . ?
N2D Mn1D 2.268(5) 12_546 ?
N3D C20D 1.302(9) . ?
N3D C22D 1.472(9) . ?
N3D C21D 1.508(13) . ?
C1D C2D 1.412(11) . ?
C1D C6D 1.419(10) . ?
C2D C3D 1.340(15) . ?
C3D C4D 1.385(15) . ?
C4D C5D 1.386(11) . ?
C5D C6D 1.385(11) . ?
C6D C7D 1.463(9) . ?
C8D C9D 1.514(9) . ?
C9D C10D 1.541(12) . ?
C10D C11D 1.717(17) . ?
C11D C12D 1.52(3) . ?
